data_7118776
loop_
_publ_author_name
'Lavenn, Christophe'
'Guillou, Nathalie'
'Monge, Miguel'
'Podbev\<sek, Darjan'
'Ledoux, Gilles'
'Fateeva, Alexandra'
'Demessence, Aude'

_publ_section_title
;
 Shedding light on an ultra-bright photoluminescent lamellar gold thiolate
 coordination polymer [Au(p-SPhCO2Me)]n.
;
_journal_issue 58
_journal_name_full 'Chemical communications (Cambridge, England)'
_journal_page_first 9063
_journal_page_last 9066
_journal_paper_doi 10.1039/c5cc10448c
_journal_volume 52
_journal_year 2016
_chemical_formula_moiety 'C16 H14 O4 S2'
_chemical_formula_sum 'C16 H14 O4 S2'
_chemical_formula_weight 334.42
_chemical_name_systematic (SPhCO2Me)2
_space_group_IT_number 2
_symmetry_cell_setting triclinic
_symmetry_space_group_name_Hall '-P 1'
_symmetry_space_group_name_H-M 'P -1'
_atom_sites_solution_hydrogens difmap
_atom_sites_solution_primary direct
_audit_update_record
;
2015-12-10 deposited with the CCDC.
2016-02-18 downloaded from the CCDC.
;
_cell_angle_alpha 79.997(5)
_cell_angle_beta 85.946(5)
_cell_angle_gamma 75.915(6)
_cell_formula_units_Z 2
_cell_length_a 5.9165(4)
_cell_length_b 7.6653(5)
_cell_length_c 17.8190(10)
_cell_measurement_reflns_used 3851
_cell_measurement_temperature 150
_cell_measurement_theta_max 66.5800
_cell_measurement_theta_min 5.0070
_cell_volume 771.57(9)
_computing_cell_refinement
;
CrysAlisPro, Agilent Technologies,
Version 1.171.36.24 (release 03-12-2012 CrysAlis171 .NET)
(compiled Dec  3 2012,18:21:49)
;
_computing_data_collection
;
CrysAlisPro, Agilent Technologies,
Version 1.171.36.24 (release 03-12-2012 CrysAlis171 .NET)
(compiled Dec  3 2012,18:21:49)
;
_computing_data_reduction
;
CrysAlisPro, Agilent Technologies,
Version 1.171.36.24 (release 03-12-2012 CrysAlis171 .NET)
(compiled Dec  3 2012,18:21:49)
;
_computing_molecular_graphics 'CAMERON (Watkin et al., 1996)'
_computing_publication_material 'CRYSTALS (Betteridge et al., 2003)'
_computing_structure_refinement 'CRYSTALS (Betteridge et al., 2003)'
_computing_structure_solution 'SIR97 (Altomare et al., 1999)'
_diffrn_ambient_temperature 150
_diffrn_detector_area_resol_mean 10.4678
_diffrn_measured_fraction_theta_full 0.988
_diffrn_measured_fraction_theta_max 0.988
_diffrn_measurement_device_type 'Xcalibur, Atlas, Gemini ultra'
_diffrn_measurement_method \w
_diffrn_radiation_monochromator mirror
_diffrn_radiation_source 'Enhance Ultra (Cu) X-ray Source'
_diffrn_radiation_type 'Cu K\a'
_diffrn_radiation_wavelength 1.5418
_diffrn_reflns_av_R_equivalents 0.028
_diffrn_reflns_limit_h_max 7
_diffrn_reflns_limit_h_min -5
_diffrn_reflns_limit_k_max 9
_diffrn_reflns_limit_k_min -9
_diffrn_reflns_limit_l_max 21
_diffrn_reflns_limit_l_min -20
_diffrn_reflns_number 8184
_diffrn_reflns_theta_full 66.690
_diffrn_reflns_theta_max 66.700
_diffrn_reflns_theta_min 5.043
_diffrn_standards_number 0
_exptl_absorpt_coefficient_mu 3.267
_exptl_absorpt_correction_T_max 0.843
_exptl_absorpt_correction_T_min 0.452
_exptl_absorpt_correction_type analytical
_exptl_absorpt_process_details
;
CrysAlisPro, Agilent Technologies,
Version 1.171.36.24 (release 03-12-2012 CrysAlis171 .NET)
(compiled Dec  3 2012,18:21:49)
Analytical numeric absorption correction using a multifaceted crystal
            model based on expressions derived by R.C. Clark & J.S. Reid.
(Clark, R. C. & Reid, J. S. (1995). Acta Cryst. A51, 887-897)
;
_exptl_crystal_colour colorless
_exptl_crystal_density_diffrn 1.439
_exptl_crystal_density_method 'not measured'
_exptl_crystal_description needle
_exptl_crystal_F_000 348
_exptl_crystal_recrystallization_method 'Re-crystallisation from solvent: '
_exptl_crystal_size_max 0.481
_exptl_crystal_size_mid 0.102
_exptl_crystal_size_min 0.053
_refine_diff_density_max 0.23
_refine_diff_density_min -0.25
_refine_ls_extinction_method None
_refine_ls_goodness_of_fit_ref 0.9835
_refine_ls_hydrogen_treatment constr
_refine_ls_matrix_type full
_refine_ls_number_parameters 199
_refine_ls_number_reflns 2691
_refine_ls_number_restraints 0
_refine_ls_R_factor_all 0.0400
_refine_ls_R_factor_gt 0.0351
_refine_ls_shift/su_max 0.0007521
_refine_ls_shift/su_mean 0.0000309
_refine_ls_structure_factor_coef Fsqd
_refine_ls_weighting_details
;
 Method, part 1, Chebychev polynomial, (Watkin, 1994, Prince, 1982) 
 [weight] = 1.0/[A~0~*T~0~(x)+A~1~*T~1~(x) ... +A~n-1~]*T~n-1~(x)] 
 where A~i~ are the Chebychev coefficients listed below and x= Fcalc/Fmax 
 Method = Robust Weighting (Prince, 1982) 
 W = [weight] * [1-(deltaF/6*sigmaF)^2^]^2^ 
 A~i~ are: 
 845. 0.128E+04 659. 177. 
;
_refine_ls_weighting_scheme calc
_refine_ls_wR_factor_all 0.0633
_refine_ls_wR_factor_gt 0.0605
_refine_ls_wR_factor_ref 0.0633
_reflns_limit_h_max 7
_reflns_limit_h_min -6
_reflns_limit_k_max 9
_reflns_limit_k_min -8
_reflns_limit_l_max 21
_reflns_limit_l_min 0
_reflns_number_gt 2401
_reflns_number_total 2691
_reflns_threshold_expression I>2.0\s(I)
_oxford_diffrn_Wilson_B_factor 2.95
_oxford_diffrn_Wilson_scale 0.02
_oxford_refine_ls_r_factor_ref 0.0400
_oxford_refine_ls_scale 7.92(13)
_oxford_reflns_number_all 2691
_oxford_reflns_threshold_expression_ref I>-10.0\s(I)
_cod_data_source_file c5cc10448c2.cif
_cod_data_source_block 1
_cod_depositor_comments 'Adding full bibliography for 7118775--7118776.cif.'
_cod_original_sg_symbol_H-M 'P -1 '
_cod_database_code 7118776

loop_
_symmetry_equiv_pos_as_xyz
x,y,z
-x,-y,-z

loop_
_atom_site_label
_atom_site_type_symbol
_atom_site_fract_x
_atom_site_fract_y
_atom_site_fract_z
_atom_site_U_iso_or_equiv
_atom_site_occupancy
_atom_site_adp_type
_atom_site_refinement_flags_posn
S1 S 0.44266(10) 0.61814(8) 0.72937(3) 0.0403 1.0000 Uani .
S2 S 0.71835(9) 0.44565(8) 0.78449(3) 0.0394 1.0000 Uani .
C3 C 0.6117(3) 0.3684(3) 0.87671(12) 0.0314 1.0000 Uani .
C4 C 0.7802(3) 0.2550(3) 0.92514(12) 0.0336 1.0000 Uani .
C5 C 0.7183(3) 0.1852(3) 0.99831(12) 0.0344 1.0000 Uani .
C6 C 0.4858(3) 0.2266(3) 1.02392(11) 0.0292 1.0000 Uani .
C7 C 0.3191(3) 0.3401(3) 0.97508(12) 0.0310 1.0000 Uani .
C8 C 0.3798(3) 0.4116(3) 0.90184(12) 0.0336 1.0000 Uani .
H81 H 0.2673 0.4885 0.8690 0.0400 1.0000 Uiso R
H71 H 0.1625 0.3667 0.9926 0.0371 1.0000 Uiso R
C9 C 0.4262(4) 0.1464(3) 1.10247(12) 0.0332 1.0000 Uani .
O10 O 0.1951(2) 0.1857(2) 1.11735(8) 0.0379 1.0000 Uani .
C11 C 0.1211(4) 0.1094(3) 1.19245(12) 0.0429 1.0000 Uani .
H111 H -0.0486 0.1371 1.1943 0.0643 1.0000 Uiso R
H113 H 0.1765 0.1608 1.2310 0.0646 1.0000 Uiso R
H112 H 0.1788 -0.0244 1.2021 0.0630 1.0000 Uiso R
O12 O 0.5667(3) 0.0551(2) 1.14811(9) 0.0469 1.0000 Uani .
H51 H 0.8334 0.1095 1.0309 0.0409 1.0000 Uiso R
H41 H 0.9349 0.2274 0.9076 0.0397 1.0000 Uiso R
C13 C 0.2954(4) 0.4778(3) 0.69129(12) 0.0353 1.0000 Uani .
C14 C 0.1233(4) 0.5715(3) 0.64008(12) 0.0384 1.0000 Uani .
C15 C -0.0051(4) 0.4758(3) 0.60802(12) 0.0385 1.0000 Uani .
C16 C 0.0357(4) 0.2869(3) 0.62744(12) 0.0357 1.0000 Uani .
C17 C 0.2065(4) 0.1957(3) 0.67974(12) 0.0376 1.0000 Uani .
C18 C 0.3371(4) 0.2905(3) 0.71176(12) 0.0378 1.0000 Uani .
H181 H 0.4529 0.2279 0.7474 0.0455 1.0000 Uiso R
H171 H 0.2315 0.0658 0.6950 0.0448 1.0000 Uiso R
C19 C -0.1010(4) 0.1809(3) 0.59496(13) 0.0401 1.0000 Uani .
O20 O -0.2609(3) 0.2868(2) 0.54705(9) 0.0472 1.0000 Uani .
C21 C -0.3998(4) 0.1939(4) 0.51210(15) 0.0568 1.0000 Uani .
H211 H -0.5061 0.2860 0.4784 0.0852 1.0000 Uiso R
H213 H -0.4821 0.1275 0.5508 0.0852 1.0000 Uiso R
H212 H -0.2968 0.1083 0.4823 0.0844 1.0000 Uiso R
O22 O -0.0718(3) 0.0177(2) 0.60980(11) 0.0582 1.0000 Uani .
H151 H -0.1211 0.5375 0.5723 0.0460 1.0000 Uiso R
H141 H 0.0925 0.6991 0.6274 0.0456 1.0000 Uiso R

loop_
_atom_site_aniso_label
_atom_site_aniso_U_11
_atom_site_aniso_U_22
_atom_site_aniso_U_33
_atom_site_aniso_U_23
_atom_site_aniso_U_13
_atom_site_aniso_U_12
S1 0.0409(3) 0.0351(3) 0.0417(3) -0.0015(2) 0.0035(2) -0.0074(2)
S2 0.0308(3) 0.0453(3) 0.0392(3) -0.0037(2) 0.0066(2) -0.0079(2)
C3 0.0288(11) 0.0310(11) 0.0358(11) -0.0086(9) 0.0025(9) -0.0083(8)
C4 0.0225(10) 0.0383(12) 0.0407(12) -0.0116(9) 0.0030(9) -0.0062(9)
C5 0.0251(10) 0.0369(12) 0.0403(12) -0.0097(9) -0.0040(9) -0.0021(9)
C6 0.0277(10) 0.0286(10) 0.0333(11) -0.0090(8) -0.0007(8) -0.0076(8)
C7 0.0222(10) 0.0335(11) 0.0366(11) -0.0080(9) 0.0024(8) -0.0045(8)
C8 0.0267(11) 0.0351(11) 0.0368(12) -0.0051(9) -0.0034(9) -0.0027(9)
C9 0.0301(11) 0.0328(11) 0.0379(12) -0.0078(9) -0.0019(9) -0.0079(9)
O10 0.0301(8) 0.0450(9) 0.0343(8) -0.0027(7) 0.0046(6) -0.0048(7)
C11 0.0424(13) 0.0458(13) 0.0371(12) -0.0018(10) 0.0081(10) -0.0101(11)
O12 0.0351(9) 0.0579(10) 0.0428(9) 0.0066(8) -0.0072(7) -0.0104(8)
C13 0.0334(11) 0.0367(12) 0.0308(11) -0.0014(9) 0.0077(9) -0.0040(9)
C14 0.0417(13) 0.0298(11) 0.0358(12) 0.0026(9) 0.0052(10) -0.0007(9)
C15 0.0405(12) 0.0358(12) 0.0311(11) 0.0015(9) 0.0016(9) 0.0009(10)
C16 0.0350(12) 0.0351(12) 0.0312(11) -0.0027(9) 0.0060(9) -0.0010(9)
C17 0.0386(12) 0.0302(11) 0.0364(12) 0.0000(9) 0.0049(9) 0.0007(9)
C18 0.0358(12) 0.0367(12) 0.0328(11) 0.0020(9) 0.0013(9) 0.0010(9)
C19 0.0380(12) 0.0419(13) 0.0349(12) -0.0047(10) 0.0083(9) -0.0026(10)
O20 0.0423(9) 0.0496(10) 0.0471(10) -0.0036(8) -0.0054(7) -0.0080(8)
C21 0.0453(15) 0.0761(19) 0.0533(16) -0.0138(14) -0.0018(12) -0.0200(14)
O22 0.0675(12) 0.0376(10) 0.0680(12) -0.0072(9) -0.0101(10) -0.0084(9)

loop_
_atom_type_symbol
_atom_type_scat_dispersion_real
_atom_type_scat_dispersion_imag
_atom_type_scat_Cromer_Mann_a1
_atom_type_scat_Cromer_Mann_b1
_atom_type_scat_Cromer_Mann_a2
_atom_type_scat_Cromer_Mann_b2
_atom_type_scat_Cromer_Mann_a3
_atom_type_scat_Cromer_Mann_b3
_atom_type_scat_Cromer_Mann_a4
_atom_type_scat_Cromer_Mann_b4
_atom_type_scat_Cromer_Mann_c
_atom_type_scat_source
C 0.0181 0.0091 2.3100 20.8439 1.0200 10.2075 1.5886 0.5687 0.8650 51.6512 0.2156 'International Tables Vol C 4.2.6.8 and 6.1.1.4'
H 0.0000 0.0000 0.4930 10.5109 0.3229 26.1257 0.1402 3.1424 0.0408 57.7998 0.0030 'International Tables Vol C 4.2.6.8 and 6.1.1.4'
N 0.0311 0.0180 12.2126 0.0057 3.1322 9.8933 2.0125 28.9975 1.1663 0.5826 -11.5290 'International Tables Vol C 4.2.6.8 and 6.1.1.4'
S 0.3331 0.5567 6.9053 1.4679 5.2034 22.2151 1.4379 0.2536 1.5863 56.1720 0.8669 'International Tables Vol C 4.2.6.8 and 6.1.1.4'
O 0.0492 0.0322 3.0485 13.2771 2.2868 5.7011 1.5463 0.3239 0.8670 32.9089 0.2508 'International Tables Vol C 4.2.6.8 and 6.1.1.4'

loop_
_geom_angle_atom_site_label_1
_geom_angle_atom_site_label_2
_geom_angle_atom_site_label_3
_geom_angle
_geom_angle_publ_flag
S2 S1 C13 105.75(7) yes
S1 S2 C3 106.21(7) yes
S2 C3 C4 114.78(15) yes
S2 C3 C8 125.17(16) yes
C4 C3 C8 120.05(19) yes
C3 C4 C5 120.18(19) yes
C3 C4 H41 119.1 no
C5 C4 H41 120.7 no
C4 C5 C6 120.25(19) yes
C4 C5 H51 119.7 no
C6 C5 H51 120.1 no
C5 C6 C7 119.06(19) yes
C5 C6 C9 118.53(18) yes
C7 C6 C9 122.41(18) yes
C6 C7 C8 121.08(18) yes
C6 C7 H71 118.6 no
C8 C7 H71 120.3 no
C3 C8 C7 119.38(19) yes
C3 C8 H81 119.6 no
C7 C8 H81 121.0 no
C6 C9 O10 112.11(17) yes
C6 C9 O12 124.58(19) yes
O10 C9 O12 123.3(2) yes
C9 O10 C11 115.74(16) yes
O10 C11 H111 107.8 no
O10 C11 H113 110.6 no
H111 C11 H113 110.1 no
O10 C11 H112 111.0 no
H111 C11 H112 108.0 no
H113 C11 H112 109.3 no
S1 C13 C14 114.81(17) yes
S1 C13 C18 124.32(17) yes
C14 C13 C18 120.8(2) yes
C13 C14 C15 119.6(2) yes
C13 C14 H141 120.6 no
C15 C14 H141 119.8 no
C14 C15 C16 120.4(2) yes
C14 C15 H151 120.6 no
C16 C15 H151 119.0 no
C15 C16 C17 119.2(2) yes
C15 C16 C19 121.7(2) yes
C17 C16 C19 119.1(2) yes
C16 C17 C18 120.8(2) yes
C16 C17 H171 119.7 no
C18 C17 H171 119.5 no
C17 C18 C13 119.2(2) yes
C17 C18 H181 120.5 no
C13 C18 H181 120.3 no
C16 C19 O20 112.4(2) yes
C16 C19 O22 124.1(2) yes
O20 C19 O22 123.5(2) yes
C19 O20 C21 115.9(2) yes
O20 C21 H211 107.3 no
O20 C21 H213 109.9 no
H211 C21 H213 111.7 no
O20 C21 H212 109.1 no
H211 C21 H212 109.7 no
H213 C21 H212 109.1 no

loop_
_geom_bond_atom_site_label_1
_geom_bond_atom_site_label_2
_geom_bond_distance
_geom_bond_publ_flag
S1 S2 2.0246(8) yes
S1 C13 1.781(2) yes
S2 C3 1.774(2) yes
C3 C4 1.391(3) yes
C3 C8 1.391(3) yes
C4 C5 1.380(3) yes
C4 H41 0.932 no
C5 C6 1.396(3) yes
C5 H51 0.940 no
C6 C7 1.389(3) yes
C6 C9 1.482(3) yes
C7 C8 1.383(3) yes
C7 H71 0.941 no
C8 H81 0.936 no
C9 O10 1.344(2) yes
C9 O12 1.207(2) yes
O10 C11 1.447(2) yes
C11 H111 0.974 no
C11 H113 0.962 no
C11 H112 0.987 no
C13 C14 1.390(3) yes
C13 C18 1.383(3) yes
C14 C15 1.386(3) yes
C14 H141 0.940 no
C15 C16 1.393(3) yes
C15 H151 0.949 no
C16 C17 1.394(3) yes
C16 C19 1.483(3) yes
C17 C18 1.389(3) yes
C17 H171 0.963 no
C18 H181 0.948 no
C19 O20 1.335(3) yes
C19 O22 1.205(3) yes
O20 C21 1.442(3) yes
C21 H211 0.972 no
C21 H213 0.961 no
C21 H212 0.982 no

loop_
_geom_hbond_atom_site_label_D
_geom_hbond_atom_site_label_H
_geom_hbond_atom_site_label_A
_geom_hbond_site_symmetry_A
_geom_hbond_angle_DHA
_geom_hbond_distance_DH
_geom_hbond_distance_HA
_geom_hbond_distance_DA
_geom_hbond_publ_flag
C14 H141 O22 1_565 166.45(7) 0.940 2.372 3.293(3) yes
